data_7021637
loop_
_publ_author_name
'Suresh, Paladugu'
'Radhakrishnan, Soumya'
'Naga Babu, Chatla'
'Sathyanarayana, Arruri'
'Sampath, Natarajan'
'Prabusankar, Ganesan'

_publ_section_title
;
 Luminescent imidazolium carboxylate supported aggregate and infinite
 coordination networks of copper and zinc.
;
_journal_issue 30
_journal_name_full 'Dalton transactions (Cambridge, England : 2003)'
_journal_page_first 10838
_journal_page_last 10846
_journal_paper_doi 10.1039/c3dt50675d
_journal_volume 42
_journal_year 2013
_chemical_formula_sum 'C26 H26 Br0.5 Cu N4 O6'
_chemical_formula_weight 594.00
_chemical_name_systematic
;
 ?
;
_space_group_IT_number 2
_symmetry_cell_setting triclinic
_symmetry_space_group_name_Hall '-P 1'
_symmetry_space_group_name_H-M 'P -1'
_atom_sites_solution_hydrogens geom
_atom_sites_solution_primary direct
_atom_sites_solution_secondary difmap
_audit_creation_method SHELXL-97
_cell_angle_alpha 77.560(9)
_cell_angle_beta 82.903(9)
_cell_angle_gamma 84.026(9)
_cell_formula_units_Z 1
_cell_length_a 4.5328(5)
_cell_length_b 11.3109(12)
_cell_length_c 13.2988(14)
_cell_measurement_reflns_used 4147
_cell_measurement_temperature 150
_cell_measurement_theta_max 70.78
_cell_measurement_theta_min 3.42
_cell_volume 658.61(13)
_computing_cell_refinement
;
CrysAlisPro, Oxford Diffraction Ltd.,
Version 1.171.33.55
;
_computing_data_collection
;
CrysAlisPro, Oxford Diffraction Ltd.,
Version 1.171.33.55
;
_computing_data_reduction
;
CrysAlisPro, Oxford Diffraction Ltd.,
Version 1.171.33.55
;
_computing_molecular_graphics
;
ORTEP-3 (Farrugia, 1997); Diamond 3.2i (Brandenburg,1999)
;
_computing_publication_material 'MERCURY (Macrae et al., 2006)'
_computing_structure_refinement 'SHELXL-97 (Sheldrick, 1997)'
_computing_structure_solution 'SHELXS-97 (Sheldrick, 1997)'
_diffrn_ambient_temperature 150
_diffrn_measured_fraction_theta_full 0.979
_diffrn_measured_fraction_theta_max 0.952
_diffrn_measurement_device_type
;
Goniometer Xcalibur, detector: Ruby
Oxford Diffraction (2007). Oxford Diffraction Ltd.,
Xcalibur CCD system
;
_diffrn_measurement_method '\w scans'
_diffrn_radiation_monochromator graphite
_diffrn_radiation_source 'Enhance (Cu) X-ray Source'
_diffrn_radiation_type CuK\a
_diffrn_radiation_wavelength 1.54184
_diffrn_reflns_av_R_equivalents 0.0293
_diffrn_reflns_av_unetI/netI 0.0404
_diffrn_reflns_limit_h_max 5
_diffrn_reflns_limit_h_min -5
_diffrn_reflns_limit_k_max 12
_diffrn_reflns_limit_k_min -13
_diffrn_reflns_limit_l_max 14
_diffrn_reflns_limit_l_min -16
_diffrn_reflns_number 4147
_diffrn_reflns_theta_full 67.70
_diffrn_reflns_theta_max 70.78
_diffrn_reflns_theta_min 3.42
_exptl_absorpt_coefficient_mu 2.466
_exptl_absorpt_correction_T_max 0.7639
_exptl_absorpt_correction_T_min 0.0877
_exptl_absorpt_correction_type refdelf
_exptl_absorpt_process_details
;
Parkin S,Moezzi B & Hope H, (1995) J. Appl. Cryst. 28, 53-56
Cubic fit to sin(theta)/lambda - 24 parameters
;
_exptl_crystal_colour 'light green'
_exptl_crystal_density_diffrn 1.498
_exptl_crystal_density_method 'not measured'
_exptl_crystal_description Rectangle
_exptl_crystal_F_000 305
_exptl_crystal_size_max 0.12
_exptl_crystal_size_mid 0.08
_exptl_crystal_size_min 0.05
_refine_diff_density_max 2.087
_refine_diff_density_min -0.999
_refine_diff_density_rms 0.149
_refine_ls_extinction_method none
_refine_ls_goodness_of_fit_ref 1.057
_refine_ls_hydrogen_treatment constr
_refine_ls_matrix_type full
_refine_ls_number_parameters 176
_refine_ls_number_reflns 2429
_refine_ls_number_restraints 0
_refine_ls_restrained_S_all 1.057
_refine_ls_R_factor_all 0.0794
_refine_ls_R_factor_gt 0.0693
_refine_ls_shift/su_max 0.000
_refine_ls_shift/su_mean 0.000
_refine_ls_structure_factor_coef Fsqd
_refine_ls_weighting_details 'calc w=1/[\s^2^(Fo^2^)+(0.1160P)^2^+2.9114P] where P=(Fo^2^+2Fc^2^)/3'
_refine_ls_weighting_scheme calc
_refine_ls_wR_factor_gt 0.2095
_refine_ls_wR_factor_ref 0.2201
_reflns_number_gt 2036
_reflns_number_total 2429
_reflns_threshold_expression >2sigma(I)
_cod_data_source_file c3dt50675d.txt
_cod_data_source_block 5
_cod_original_cell_volume 658.61(12)
_cod_original_sg_symbol_H-M P-1
_cod_original_formula_sum 'C26 H26 Br0.50 Cu N4 O6'
_cod_database_code 7021637

loop_
_symmetry_equiv_pos_as_xyz
'x, y, z'
'-x, -y, -z'

loop_
_atom_site_label
_atom_site_type_symbol
_atom_site_fract_x
_atom_site_fract_y
_atom_site_fract_z
_atom_site_U_iso_or_equiv
_atom_site_adp_type
_atom_site_occupancy
_atom_site_symmetry_multiplicity
_atom_site_calc_flag
_atom_site_refinement_flags
Br1 Br 0.0000 0.0000 0.5000 0.0195(3) Uani 0.50 2 d SP
Cu1 Cu 1.0000 0.0000 0.0000 0.0345(4) Uani 1 2 d S
O1 O 0.8433(10) -0.1599(4) 0.0164(3) 0.0407(9) Uani 1 1 d .
H1A H 0.6579 -0.1770 -0.0075 0.061 Uiso 1 1 d R
H1B H 0.9330 -0.2397 0.0499 0.061 Uiso 1 1 d R
O2 O 0.7262(8) 0.0471(3) 0.1134(3) 0.0348(9) Uani 1 1 d .
O3 O 0.3641(9) -0.0793(3) 0.1244(3) 0.0372(9) Uani 1 1 d .
N1 N 0.4149(10) 0.1721(4) 0.2479(4) 0.0328(10) Uani 1 1 d .
N2 N 0.6576(10) 0.2799(4) 0.3209(3) 0.0300(9) Uani 1 1 d .
C1 C 0.4751(11) 0.0058(5) 0.1482(4) 0.0306(11) Uani 1 1 d .
C2 C 0.2818(12) 0.0680(5) 0.2284(4) 0.0361(12) Uani 1 1 d .
H2A H 0.0881 0.0949 0.2040 0.043 Uiso 1 1 calc R
H2B H 0.2512 0.0092 0.2929 0.043 Uiso 1 1 calc R
C3 C 0.4197(13) 0.2855(6) 0.1846(5) 0.0398(13) Uani 1 1 d .
H3 H 0.3341 0.3112 0.1227 0.048 Uiso 1 1 calc R
C4 C 0.5743(14) 0.3529(5) 0.2303(5) 0.0401(13) Uani 1 1 d .
H4 H 0.6157 0.4334 0.2050 0.048 Uiso 1 1 calc R
C5 C 0.5578(11) 0.1692(5) 0.3305(4) 0.0295(11) Uani 1 1 d .
H5 H 0.5838 0.1030 0.3848 0.035 Uiso 1 1 calc R
C6 C 0.8291(12) 0.3140(5) 0.3975(4) 0.0310(11) Uani 1 1 d .
H6A H 1.0163 0.3436 0.3628 0.037 Uiso 1 1 calc R
H6B H 0.8746 0.2426 0.4500 0.037 Uiso 1 1 calc R
C7 C 0.6564(11) 0.4110(5) 0.4488(4) 0.0289(11) Uani 1 1 d .
C8 C 0.4471(11) 0.3755(4) 0.5355(4) 0.0279(10) Uani 1 1 d .
C9 C 0.3874(13) 0.2517(5) 0.5735(4) 0.0344(12) Uani 1 1 d .
H9 H 0.4900 0.1921 0.5412 0.041 Uiso 1 1 calc R
C10 C 0.1812(13) 0.2186(5) 0.6570(4) 0.0359(12) Uani 1 1 d .
H10 H 0.1433 0.1374 0.6799 0.043 Uiso 1 1 calc R
C11 C 0.0266(13) 0.3070(5) 0.7083(4) 0.0388(13) Uani 1 1 d .
H11 H -0.1106 0.2837 0.7655 0.047 Uiso 1 1 calc R
C12 C 0.0774(12) 0.4263(5) 0.6746(4) 0.0349(12) Uani 1 1 d .
H12 H -0.0273 0.4832 0.7094 0.042 Uiso 1 1 calc R
C13 C 0.7130(12) 0.5331(5) 0.4128(4) 0.0290(11) Uani 1 1 d .

loop_
_atom_site_aniso_label
_atom_site_aniso_U_11
_atom_site_aniso_U_22
_atom_site_aniso_U_33
_atom_site_aniso_U_23
_atom_site_aniso_U_13
_atom_site_aniso_U_12
Br1 0.0263(7) 0.0130(6) 0.0189(6) -0.0034(4) -0.0014(5) -0.0011(5)
Cu1 0.0363(7) 0.0324(6) 0.0366(7) -0.0131(5) 0.0042(5) -0.0079(5)
O1 0.048(2) 0.035(2) 0.042(2) -0.0135(17) 0.0052(18) -0.0152(17)
O2 0.034(2) 0.034(2) 0.038(2) -0.0144(16) 0.0041(16) -0.0076(15)
O3 0.042(2) 0.035(2) 0.039(2) -0.0143(17) 0.0001(17) -0.0097(16)
N1 0.030(2) 0.035(2) 0.035(2) -0.0144(19) 0.0015(18) -0.0030(18)
N2 0.034(2) 0.029(2) 0.029(2) -0.0104(17) -0.0004(18) -0.0029(17)
C1 0.031(3) 0.035(3) 0.025(2) -0.005(2) 0.001(2) -0.010(2)
C2 0.032(3) 0.044(3) 0.037(3) -0.017(2) 0.003(2) -0.011(2)
C3 0.043(3) 0.044(3) 0.033(3) -0.010(2) -0.004(2) -0.001(3)
C4 0.053(4) 0.032(3) 0.037(3) -0.010(2) -0.002(3) -0.007(2)
C5 0.029(2) 0.032(3) 0.030(3) -0.013(2) 0.001(2) -0.003(2)
C6 0.032(3) 0.031(3) 0.033(3) -0.012(2) -0.003(2) -0.007(2)
C7 0.032(3) 0.029(3) 0.028(2) -0.009(2) -0.006(2) -0.003(2)
C8 0.034(3) 0.023(2) 0.029(2) -0.0073(19) -0.006(2) -0.0034(19)
C9 0.040(3) 0.029(3) 0.036(3) -0.011(2) -0.002(2) -0.006(2)
C10 0.046(3) 0.030(3) 0.033(3) -0.003(2) -0.005(2) -0.013(2)
C11 0.044(3) 0.039(3) 0.034(3) -0.006(2) 0.001(2) -0.012(2)
C12 0.038(3) 0.033(3) 0.037(3) -0.015(2) -0.001(2) -0.005(2)
C13 0.033(3) 0.028(3) 0.029(2) -0.008(2) -0.006(2) -0.006(2)

loop_
_atom_type_symbol
_atom_type_description
_atom_type_scat_dispersion_real
_atom_type_scat_dispersion_imag
_atom_type_scat_source
C C 0.0181 0.0091 'International Tables Vol C Tables 4.2.6.8 and 6.1.1.4'
H H 0.0000 0.0000 'International Tables Vol C Tables 4.2.6.8 and 6.1.1.4'
Br Br -0.6763 1.2805 'International Tables Vol C Tables 4.2.6.8 and 6.1.1.4'
Cu Cu -1.9646 0.5888 'International Tables Vol C Tables 4.2.6.8 and 6.1.1.4'
N N 0.0311 0.0180 'International Tables Vol C Tables 4.2.6.8 and 6.1.1.4'
O O 0.0492 0.0322 'International Tables Vol C Tables 4.2.6.8 and 6.1.1.4'

loop_
_geom_angle_atom_site_label_1
_geom_angle_atom_site_label_2
_geom_angle_atom_site_label_3
_geom_angle
_geom_angle_site_symmetry_1
_geom_angle_site_symmetry_3
O2 Cu1 O2 180.0(3) . 2_755
O2 Cu1 O1 85.72(16) . 2_755
O2 Cu1 O1 94.28(16) 2_755 2_755
O2 Cu1 O1 94.28(16) . .
O2 Cu1 O1 85.72(16) 2_755 .
O1 Cu1 O1 180.0(2) 2_755 .
Cu1 O1 H1A 127.1 . .
Cu1 O1 H1B 127.6 . .
H1A O1 H1B 105.3 . .
C1 O2 Cu1 126.4(3) . .
C5 N1 C3 109.7(5) . .
C5 N1 C2 124.1(5) . .
C3 N1 C2 126.1(5) . .
C5 N2 C4 108.8(4) . .
C5 N2 C6 124.2(4) . .
C4 N2 C6 127.0(4) . .
O3 C1 O2 127.5(5) . .
O3 C1 C2 115.5(5) . .
O2 C1 C2 116.9(5) . .
N1 C2 C1 112.9(4) . .
N1 C2 H2A 109.0 . .
C1 C2 H2A 109.0 . .
N1 C2 H2B 109.0 . .
C1 C2 H2B 109.0 . .
H2A C2 H2B 107.8 . .
C4 C3 N1 106.6(5) . .
C4 C3 H3 126.7 . .
N1 C3 H3 126.7 . .
C3 C4 N2 107.3(5) . .
C3 C4 H4 126.3 . .
N2 C4 H4 126.3 . .
N1 C5 N2 107.5(5) . .
N1 C5 H5 126.2 . .
N2 C5 H5 126.2 . .
N2 C6 C7 111.6(4) . .
N2 C6 H6A 109.3 . .
C7 C6 H6A 109.3 . .
N2 C6 H6B 109.3 . .
C7 C6 H6B 109.3 . .
H6A C6 H6B 108.0 . .
C13 C7 C8 121.0(5) . .
C13 C7 C6 120.1(5) . .
C8 C7 C6 118.9(5) . .
C7 C8 C9 121.8(5) . .
C7 C8 C13 119.5(5) . 2_666
C9 C8 C13 118.7(5) . 2_666
C10 C9 C8 121.2(5) . .
C10 C9 H9 119.4 . .
C8 C9 H9 119.4 . .
C9 C10 C11 120.4(5) . .
C9 C10 H10 119.8 . .
C11 C10 H10 119.8 . .
C12 C11 C10 120.3(5) . .
C12 C11 H11 119.9 . .
C10 C11 H11 119.9 . .
C11 C12 C13 122.1(5) . 2_666
C11 C12 H12 118.9 . .
C13 C12 H12 118.9 2_666 .
C7 C13 C12 123.2(5) . 2_666
C7 C13 C8 119.5(5) . 2_666
C12 C13 C8 117.3(5) 2_666 2_666

loop_
_geom_bond_atom_site_label_1
_geom_bond_atom_site_label_2
_geom_bond_distance
_geom_bond_site_symmetry_2
Cu1 O2 1.961(4) .
Cu1 O2 1.961(4) 2_755
Cu1 O1 1.970(4) 2_755
Cu1 O1 1.970(4) .
O1 H1A 0.9848 .
O1 H1B 0.9867 .
O2 C1 1.271(6) .
O3 C1 1.246(6) .
N1 C5 1.335(7) .
N1 C3 1.375(8) .
N1 C2 1.462(7) .
N2 C5 1.350(7) .
N2 C4 1.376(7) .
N2 C6 1.489(6) .
C1 C2 1.537(7) .
C2 H2A 0.9700 .
C2 H2B 0.9700 .
C3 C4 1.363(8) .
C3 H3 0.9300 .
C4 H4 0.9300 .
C5 H5 0.9300 .
C6 C7 1.515(7) .
C6 H6A 0.9700 .
C6 H6B 0.9700 .
C7 C13 1.400(7) .
C7 C8 1.414(7) .
C8 C9 1.426(7) .
C8 C13 1.448(7) 2_666
C9 C10 1.372(8) .
C9 H9 0.9300 .
C10 C11 1.409(8) .
C10 H10 0.9300 .
C11 C12 1.362(8) .
C11 H11 0.9300 .
C12 C13 1.433(8) 2_666
C12 H12 0.9300 .
C13 C12 1.433(8) 2_666
C13 C8 1.448(7) 2_666
